data_7236824
loop_
_publ_author_name
'Ezquerro, C.'
'Sep\'ulveda, A. E.'
'Grau-Atienza, A.'
'Serrano, E.'
'Lalinde, E.'
'Berenguer, J. R.'
'Garc\'ia-Mart\'inez, J.'

_publ_section_title
;
 Organometallic phosphors as building blocks in sol--gel chemistry:
 luminescent organometallo-silica materials
;
_journal_issue 37
_journal_name_full 'Journal of Materials Chemistry C'
_journal_page_first 9721
_journal_paper_doi 10.1039/C7TC02188G
_journal_volume 5
_journal_year 2017
_chemical_formula_moiety 'C39 H37 F5 N O3 P Pt Si'
_chemical_formula_sum 'C39 H37 F5 N O3 P Pt Si'
_chemical_formula_weight 916.84
_space_group_IT_number 2
_space_group_name_Hall '-P 1'
_space_group_name_H-M_alt 'P -1'
_symmetry_cell_setting triclinic
_symmetry_Int_Tables_number 2
_symmetry_space_group_name_Hall '-P 1'
_symmetry_space_group_name_H-M 'P -1'
_atom_sites_solution_hydrogens geom
_audit_conform_dict_location ftp://ftp.iucr.org/pub/cif_core.dic
_audit_conform_dict_name cif_core.dic
_audit_conform_dict_version 2.4.3
_audit_creation_date 2017-02-08T11:32:44-00:00
_audit_creation_method 'WinGX routine CIF_UPDATE'
_audit_update_record
;
2017-05-18 deposited with the CCDC.
2017-08-10 downloaded from the CCDC.
;
_cell_angle_alpha 75.765(3)
_cell_angle_beta 84.072(2)
_cell_angle_gamma 71.946(3)
_cell_formula_units_Z 2
_cell_length_a 12.2141(5)
_cell_length_b 12.5271(4)
_cell_length_c 12.7251(5)
_cell_measurement_reflns_used 6874
_cell_measurement_temperature 173.0(10)
_cell_measurement_theta_max 27.47
_cell_measurement_theta_min 1.652
_cell_measurement_wavelength 0.71073
_cell_volume 1793.56(12)
_computing_cell_refinement 'HKL Scalepack (Otwinowski & Minor 1997)'
_computing_data_collection 'Collect (Bruker AXS BV, 1997-2004)'
_computing_data_reduction 'HKL Denzo and Scalepack (Otwinowski & Minor 1997)'
_computing_molecular_graphics 'Ortep for Windows (Farrugia, 2012)'
_computing_publication_material 'WinGX publication routines (Farrugia, 2012)'
_computing_structure_refinement 'SHELXL-2016/6 (Sheldrick, 2016)'
_diffrn_ambient_temperature 173.0(10)
_diffrn_detector 'CCD plate'
_diffrn_detector_area_resol_mean 9
_diffrn_measured_fraction_theta_full 0.937
_diffrn_measured_fraction_theta_max 0.94
_diffrn_measurement_device '95mm CCD camera on \k-goniostat'
_diffrn_measurement_device_type KappaCCD
_diffrn_measurement_method 'CCD rotation images, thick slices'
_diffrn_orient_matrix_UB_11 0.048722
_diffrn_orient_matrix_UB_12 0.000806
_diffrn_orient_matrix_UB_13 -0.06819
_diffrn_orient_matrix_UB_21 -0.039029
_diffrn_orient_matrix_UB_22 -0.049816
_diffrn_orient_matrix_UB_23 -0.022565
_diffrn_orient_matrix_UB_31 -0.05936
_diffrn_orient_matrix_UB_32 0.070338
_diffrn_orient_matrix_UB_33 -0.037675
_diffrn_radiation_monochromator 'horizonally mounted graphite crystal'
_diffrn_radiation_probe x-ray
_diffrn_radiation_type MoK\a
_diffrn_radiation_wavelength 0.71073
_diffrn_reflns_av_R_equivalents 0.0465
_diffrn_reflns_av_unetI/netI 0.0247
_diffrn_reflns_Laue_measured_fraction_full 0.937
_diffrn_reflns_Laue_measured_fraction_max 0.94
_diffrn_reflns_limit_h_max 15
_diffrn_reflns_limit_h_min 0
_diffrn_reflns_limit_k_max 16
_diffrn_reflns_limit_k_min -14
_diffrn_reflns_limit_l_max 16
_diffrn_reflns_limit_l_min -16
_diffrn_reflns_number 7719
_diffrn_reflns_point_group_measured_fraction_full 0.937
_diffrn_reflns_point_group_measured_fraction_max 0.94
_diffrn_reflns_theta_full 25.242
_diffrn_reflns_theta_max 27.471
_diffrn_reflns_theta_min 3.305
_diffrn_source 'Enraf Nonius FR590'
_diffrn_standards_number 0
_exptl_absorpt_coefficient_mu 4.055
_exptl_absorpt_correction_T_max 0.68
_exptl_absorpt_correction_T_min 0.585
_exptl_absorpt_correction_type multi-scan
_exptl_absorpt_process_details
;
        multi-scan from symmetry-related measurements
        Sortav (Blessing 1995)
;
_exptl_crystal_colour yellow
_exptl_crystal_density_diffrn 1.698
_exptl_crystal_density_method 'not measured'
_exptl_crystal_description block
_exptl_crystal_F_000 908
_exptl_crystal_preparation ', Luminescent'
_exptl_crystal_size_max 0.6
_exptl_crystal_size_mid 0.6
_exptl_crystal_size_min 0.1
_refine_diff_density_max 1.129
_refine_diff_density_min -1.881
_refine_diff_density_rms 0.119
_refine_ls_extinction_method none
_refine_ls_goodness_of_fit_ref 1.089
_refine_ls_hydrogen_treatment constr
_refine_ls_matrix_type full
_refine_ls_number_constraints 0
_refine_ls_number_parameters 478
_refine_ls_number_reflns 7719
_refine_ls_number_restraints 0
_refine_ls_restrained_S_all 1.089
_refine_ls_R_factor_all 0.0306
_refine_ls_R_factor_gt 0.0296
_refine_ls_shift/su_max 0.001
_refine_ls_shift/su_mean 0
_refine_ls_structure_factor_coef Fsqd
_refine_ls_weighting_details 'w=1/[\s^2^(Fo^2^)+(0.0578P)^2^+1.6208P] where P=(Fo^2^+2Fc^2^)/3'
_refine_ls_weighting_scheme calc
_refine_ls_wR_factor_gt 0.0812
_refine_ls_wR_factor_ref 0.0821
_reflns_Friedel_coverage 0
_reflns_number_gt 7471
_reflns_number_total 7719
_reflns_threshold_expression 'I > 2\s(I)'
_cod_data_source_file c7tc02188g2.cif
_cod_data_source_block shelx
_cod_database_code 7236824

loop_
_symmetry_equiv_pos_as_xyz
'x, y, z'
'-x, -y, -z'

loop_
_atom_site_label
_atom_site_type_symbol
_atom_site_fract_x
_atom_site_fract_y
_atom_site_fract_z
_atom_site_U_iso_or_equiv
_atom_site_adp_type
_atom_site_occupancy
_atom_site_site_symmetry_order
_atom_site_calc_flag
_atom_site_refinement_flags_posn
_atom_site_refinement_flags_adp
_atom_site_refinement_flags_occupancy
_atom_site_disorder_assembly
_atom_site_disorder_group
Pt1 Pt 0.83534(2) 0.18655(2) 0.17926(2) 0.02081(6) Uani 1 1 d . . . . .
P1 P 0.68864(7) 0.14520(7) 0.29837(6) 0.02043(15) Uani 1 1 d . . . . .
N1 N 0.9429(2) 0.0176(2) 0.1853(2) 0.0248(5) Uani 1 1 d . . . . .
C2 C 0.9252(3) -0.0823(3) 0.2374(3) 0.0316(7) Uani 1 1 d . . . . .
H2 H 0.858254 -0.08063 0.279951 0.038 Uiso 1 1 calc R U . . .
C3 C 1.0035(3) -0.1901(3) 0.2309(3) 0.0358(8) Uani 1 1 d . . . . .
H3 H 0.987581 -0.257859 0.267654 0.043 Uiso 1 1 calc R U . . .
C4 C 1.1034(3) -0.1942(3) 0.1698(3) 0.0332(7) Uani 1 1 d . . . . .
H4 H 1.156353 -0.264797 0.165399 0.04 Uiso 1 1 calc R U . . .
C5 C 1.2256(3) -0.0860(3) 0.0472(3) 0.0330(7) Uani 1 1 d . . . . .
H5 H 1.281311 -0.154063 0.039836 0.04 Uiso 1 1 calc R U . . .
C6 C 1.2413(3) 0.0160(3) -0.0054(3) 0.0341(7) Uani 1 1 d . . . . .
H6 H 1.3081 0.016858 -0.047442 0.041 Uiso 1 1 calc R U . . .
C7 C 1.1688(3) 0.2311(4) -0.0539(3) 0.0398(8) Uani 1 1 d . . . . .
H7 H 1.233485 0.235467 -0.098348 0.048 Uiso 1 1 calc R U . . .
C8 C 1.0840(4) 0.3301(3) -0.0422(3) 0.0415(9) Uani 1 1 d . . . . .
H8 H 1.092428 0.401396 -0.078355 0.05 Uiso 1 1 calc R U . . .
C9 C 0.9843(3) 0.3254(3) 0.0236(3) 0.0347(7) Uani 1 1 d . . . . .
H9 H 0.928433 0.393721 0.029834 0.042 Uiso 1 1 calc R U . . .
C10 C 0.9682(3) 0.2219(3) 0.0787(3) 0.0250(6) Uani 1 1 d . . . . .
C11 C 1.0562(3) 0.1212(3) 0.0671(3) 0.0254(6) Uani 1 1 d . . . . .
C12 C 1.0415(3) 0.0129(3) 0.1235(2) 0.0244(6) Uani 1 1 d . . . . .
C13 C 1.1250(3) -0.0915(3) 0.1141(3) 0.0279(6) Uani 1 1 d . . . . .
C14 C 1.1567(3) 0.1231(3) 0.0021(3) 0.0311(7) Uani 1 1 d . . . . .
C15 C 0.7516(3) 0.3549(3) 0.1531(3) 0.0250(6) Uani 1 1 d . . . . .
C16 C 0.6867(3) 0.4143(3) 0.0616(3) 0.0278(6) Uani 1 1 d . . . . .
C17 C 0.6280(3) 0.5306(3) 0.0405(3) 0.0321(7) Uani 1 1 d . . . . .
C18 C 0.6319(3) 0.5942(3) 0.1131(3) 0.0347(8) Uani 1 1 d . . . . .
C19 C 0.6964(3) 0.5416(3) 0.2042(3) 0.0341(7) Uani 1 1 d . . . . .
C20 C 0.7545(3) 0.4248(3) 0.2217(3) 0.0290(6) Uani 1 1 d . . . . .
F16 F 0.6783(2) 0.35715(19) -0.01374(18) 0.0403(5) Uani 1 1 d . . . . .
F17 F 0.5667(2) 0.58194(19) -0.0498(2) 0.0446(5) Uani 1 1 d . . . . .
F18 F 0.5727(2) 0.70745(18) 0.0949(2) 0.0484(6) Uani 1 1 d . . . . .
F19 F 0.7027(3) 0.6034(2) 0.2749(2) 0.0511(6) Uani 1 1 d . . . . .
F20 F 0.8163(2) 0.37813(19) 0.31379(18) 0.0421(5) Uani 1 1 d . . . . .
C21 C 0.6091(3) 0.0623(3) 0.2553(2) 0.0215(5) Uani 1 1 d . . . . .
C22 C 0.5329(3) 0.1206(3) 0.1705(2) 0.0253(6) Uani 1 1 d . . . . .
H22 H 0.523763 0.19826 0.140195 0.03 Uiso 1 1 calc R U . . .
C23 C 0.4707(3) 0.0628(3) 0.1311(3) 0.0303(7) Uani 1 1 d . . . . .
H23 H 0.419359 0.102599 0.075658 0.036 Uiso 1 1 calc R U . . .
C24 C 0.4850(3) -0.0531(3) 0.1739(3) 0.0316(7) Uani 1 1 d . . . . .
H24 H 0.442879 -0.091155 0.148088 0.038 Uiso 1 1 calc R U . . .
C25 C 0.5626(3) -0.1121(3) 0.2558(3) 0.0292(6) Uani 1 1 d . . . . .
H25 H 0.573782 -0.190544 0.283509 0.035 Uiso 1 1 calc R U . . .
C26 C 0.6239(3) -0.0556(3) 0.2968(2) 0.0241(6) Uani 1 1 d . . . . .
H26 H 0.675127 -0.096214 0.352176 0.029 Uiso 1 1 calc R U . . .
C27 C 0.7363(3) 0.0711(3) 0.4355(2) 0.0253(6) Uani 1 1 d . . . . .
C28 C 0.6752(3) 0.0088(3) 0.5123(3) 0.0279(6) Uani 1 1 d . . . . .
H28 H 0.609881 -0.003388 0.492107 0.033 Uiso 1 1 calc R U . . .
C29 C 0.7111(3) -0.0348(3) 0.6183(3) 0.0362(8) Uani 1 1 d . . . . .
H29 H 0.669871 -0.076251 0.668555 0.043 Uiso 1 1 calc R U . . .
C30 C 0.8076(4) -0.0170(4) 0.6495(3) 0.0479(10) Uani 1 1 d . . . . .
H30 H 0.831452 -0.04627 0.720647 0.057 Uiso 1 1 calc R U . . .
C31 C 0.8694(4) 0.0451(4) 0.5740(3) 0.0514(11) Uani 1 1 d . . . . .
H31 H 0.934642 0.057167 0.594779 0.062 Uiso 1 1 calc R U . . .
C32 C 0.8335(3) 0.0889(4) 0.4679(3) 0.0388(8) Uani 1 1 d . . . . .
H32 H 0.874815 0.130563 0.417853 0.047 Uiso 1 1 calc R U . . .
C33 C 0.5707(3) 0.2719(3) 0.3232(3) 0.0264(6) Uani 1 1 d . . . . .
H33A H 0.603423 0.320484 0.35103 0.032 Uiso 1 1 calc R U . . .
H33B H 0.536388 0.316231 0.2545 0.032 Uiso 1 1 calc R U . . .
C34 C 0.4750(3) 0.2431(3) 0.4029(3) 0.0342(7) Uani 1 1 d . . . . .
H34A H 0.506459 0.211581 0.474765 0.041 Uiso 1 1 calc R U . . .
H34B H 0.452389 0.183389 0.382522 0.041 Uiso 1 1 calc R U . . .
Si1 Si 0.34485(9) 0.36556(9) 0.40986(9) 0.0358(2) Uani 1 1 d . . . . .
O1 O 0.2607(3) 0.3077(3) 0.4969(3) 0.0564(8) Uani 1 1 d . . . . .
O3 O 0.3806(3) 0.4630(3) 0.4490(3) 0.0582(8) Uani 1 1 d . . . . .
C35 C 0.1438(5) 0.3615(6) 0.5247(6) 0.077(2) Uani 1 1 d . . . . .
H35A H 0.121389 0.441822 0.486445 0.093 Uiso 1 1 calc R U . . .
H35B H 0.136275 0.358519 0.60196 0.093 Uiso 1 1 calc R U . . .
C36 C 0.0653(5) 0.3018(7) 0.4955(5) 0.083(2) Uani 1 1 d . . . . .
H36A H -0.012925 0.339046 0.514772 0.125 Uiso 1 1 calc R U . . .
H36B H 0.071919 0.305691 0.418913 0.125 Uiso 1 1 calc R U . . .
H36C H 0.086779 0.22253 0.534232 0.125 Uiso 1 1 calc R U . . .
C39 C 0.3263(6) 0.5839(5) 0.4294(6) 0.0807(19) Uani 1 1 d . . . . .
H39A H 0.317176 0.60813 0.497363 0.097 Uiso 1 1 calc R U . . .
H39B H 0.250062 0.600818 0.402085 0.097 Uiso 1 1 calc R U . . .
C40 C 0.3900(8) 0.6490(7) 0.3531(8) 0.106(3) Uani 1 1 d . . . . .
H40A H 0.349699 0.729713 0.342793 0.158 Uiso 1 1 calc R U . . .
H40B H 0.464946 0.634037 0.380316 0.158 Uiso 1 1 calc R U . . .
H40C H 0.397821 0.626723 0.285022 0.158 Uiso 1 1 calc R U . . .
O2 O 0.2839(3) 0.4291(3) 0.2949(3) 0.0601(9) Uani 0.75 1 d . . P A 1
C37 C 0.2281(7) 0.3702(9) 0.2416(6) 0.0556(15) Uani 0.75 1 d . . P A 1
H37A H 0.216668 0.302512 0.292389 0.067 Uiso 0.75 1 calc R U P A 1
H37B H 0.276133 0.345622 0.181255 0.067 Uiso 0.75 1 calc R U P A 1
C38 C 0.1170(10) 0.4498(10) 0.2027(8) 0.099(3) Uani 0.75 1 d . . P A 1
H38A H 0.079187 0.41212 0.167346 0.148 Uiso 0.75 1 calc R U P A 1
H38B H 0.06981 0.473366 0.26295 0.148 Uiso 0.75 1 calc R U P A 1
H38C H 0.129073 0.516329 0.152196 0.148 Uiso 0.75 1 calc R U P A 1
O2B O 0.2839(3) 0.4291(3) 0.2949(3) 0.0601(9) Uani 0.25 1 d . . P A 2
C37B C 0.1985(17) 0.4443(19) 0.2260(15) 0.049(4) Uani 0.25 1 d . . P A 2
H37C H 0.20423 0.50063 0.159679 0.059 Uiso 0.25 1 calc R U P A 2
H37D H 0.123146 0.470351 0.260009 0.059 Uiso 0.25 1 calc R U P A 2
C38B C 0.217(3) 0.328(2) 0.203(2) 0.074(7) Uani 0.25 1 d . . P A 2
H38D H 0.15957 0.33257 0.154436 0.111 Uiso 0.25 1 calc R U P A 2
H38E H 0.292191 0.303388 0.169595 0.111 Uiso 0.25 1 calc R U P A 2
H38F H 0.211607 0.273295 0.269306 0.111 Uiso 0.25 1 calc R U P A 2

loop_
_atom_site_aniso_label
_atom_site_aniso_U_11
_atom_site_aniso_U_22
_atom_site_aniso_U_33
_atom_site_aniso_U_23
_atom_site_aniso_U_13
_atom_site_aniso_U_12
Pt1 0.02169(8) 0.01834(8) 0.02242(8) -0.00434(5) 0.00228(5) -0.00708(5)
P1 0.0213(3) 0.0190(3) 0.0210(3) -0.0037(3) 0.0020(3) -0.0075(3)
N1 0.0262(13) 0.0230(13) 0.0248(12) -0.0042(10) -0.0004(10) -0.0076(10)
C2 0.0295(16) 0.0267(16) 0.0371(18) -0.0066(13) 0.0035(13) -0.0080(13)
C3 0.0391(19) 0.0239(16) 0.0413(19) -0.0047(14) -0.0008(15) -0.0071(14)
C4 0.0324(17) 0.0264(16) 0.0383(18) -0.0116(14) -0.0028(14) -0.0014(13)
C5 0.0268(15) 0.0403(19) 0.0346(17) -0.0210(15) 0.0015(13) -0.0047(14)
C6 0.0261(16) 0.046(2) 0.0346(17) -0.0197(15) 0.0062(13) -0.0104(14)
C7 0.0381(19) 0.049(2) 0.0406(19) -0.0186(17) 0.0179(15) -0.0240(17)
C8 0.048(2) 0.0365(19) 0.047(2) -0.0122(16) 0.0185(17) -0.0264(17)
C9 0.0375(18) 0.0305(17) 0.0391(18) -0.0113(14) 0.0123(14) -0.0161(14)
C10 0.0273(15) 0.0297(16) 0.0222(14) -0.0092(12) 0.0049(11) -0.0136(13)
C11 0.0244(14) 0.0322(16) 0.0240(14) -0.0100(12) 0.0009(11) -0.0121(12)
C12 0.0228(14) 0.0294(15) 0.0231(13) -0.0105(12) -0.0019(11) -0.0066(12)
C13 0.0268(15) 0.0310(16) 0.0268(15) -0.0121(12) -0.0043(12) -0.0043(12)
C14 0.0268(15) 0.0428(19) 0.0306(16) -0.0174(14) 0.0048(13) -0.0148(14)
C15 0.0270(15) 0.0194(14) 0.0275(15) -0.0023(11) 0.0044(12) -0.0093(11)
C16 0.0306(16) 0.0210(14) 0.0307(16) -0.0048(12) 0.0015(12) -0.0078(12)
C17 0.0311(16) 0.0260(16) 0.0358(17) 0.0009(13) -0.0017(13) -0.0097(13)
C18 0.0356(18) 0.0186(15) 0.047(2) -0.0050(14) 0.0073(15) -0.0087(13)
C19 0.0405(19) 0.0279(16) 0.0383(18) -0.0131(14) 0.0070(15) -0.0145(14)
C20 0.0345(16) 0.0252(15) 0.0287(15) -0.0056(12) 0.0033(12) -0.0127(13)
F16 0.0551(14) 0.0297(10) 0.0350(11) -0.0093(9) -0.0112(10) -0.0063(10)
F17 0.0484(13) 0.0297(11) 0.0472(13) 0.0049(9) -0.0135(10) -0.0061(10)
F18 0.0502(14) 0.0188(10) 0.0696(17) -0.0074(10) -0.0012(12) -0.0032(9)
F19 0.0736(18) 0.0317(12) 0.0542(15) -0.0214(11) -0.0020(13) -0.0152(11)
F20 0.0592(15) 0.0338(11) 0.0345(11) -0.0085(9) -0.0088(10) -0.0125(10)
C21 0.0222(13) 0.0218(14) 0.0211(13) -0.0065(11) 0.0029(10) -0.0074(11)
C22 0.0283(15) 0.0228(14) 0.0233(14) -0.0035(11) 0.0001(11) -0.0070(12)
C23 0.0289(16) 0.0386(19) 0.0257(15) -0.0112(14) -0.0033(12) -0.0091(14)
C24 0.0312(17) 0.0347(19) 0.0360(18) -0.0165(15) 0.0014(14) -0.0141(14)
C25 0.0317(16) 0.0226(14) 0.0346(16) -0.0099(12) 0.0057(13) -0.0093(12)
C26 0.0250(14) 0.0200(14) 0.0252(14) -0.0034(11) 0.0014(11) -0.0056(11)
C27 0.0256(14) 0.0263(15) 0.0241(14) -0.0053(11) 0.0001(11) -0.0082(12)
C28 0.0297(16) 0.0298(16) 0.0246(15) -0.0046(12) -0.0003(12) -0.0109(13)
C29 0.046(2) 0.0388(19) 0.0246(16) -0.0038(14) 0.0006(14) -0.0166(16)
C30 0.061(3) 0.059(3) 0.0274(18) -0.0027(17) -0.0142(17) -0.024(2)
C31 0.051(2) 0.072(3) 0.039(2) -0.003(2) -0.0173(18) -0.031(2)
C32 0.0375(19) 0.049(2) 0.0332(18) -0.0009(16) -0.0064(14) -0.0230(17)
C33 0.0239(14) 0.0237(15) 0.0331(16) -0.0103(12) 0.0046(12) -0.0079(12)
C34 0.0299(17) 0.0278(16) 0.045(2) -0.0123(14) 0.0140(14) -0.0097(13)
Si1 0.0285(5) 0.0351(5) 0.0428(5) -0.0135(4) 0.0058(4) -0.0066(4)
O1 0.0370(16) 0.0541(19) 0.069(2) -0.0133(16) 0.0218(15) -0.0082(14)
O3 0.067(2) 0.0395(16) 0.072(2) -0.0224(16) -0.0034(17) -0.0125(15)
C35 0.047(3) 0.066(4) 0.106(5) -0.021(3) 0.045(3) -0.013(3)
C36 0.042(3) 0.120(6) 0.069(4) 0.005(4) 0.012(2) -0.023(3)
C39 0.081(4) 0.054(3) 0.114(5) -0.040(3) 0.022(4) -0.021(3)
C40 0.103(6) 0.087(5) 0.127(7) 0.022(5) -0.029(5) -0.056(5)
O2 0.0512(19) 0.074(2) 0.0556(19) -0.0132(17) -0.0080(15) -0.0183(17)
C37 0.061(4) 0.063(5) 0.051(4) -0.019(4) 0.003(3) -0.025(4)
C38 0.115(8) 0.102(8) 0.082(6) 0.007(5) -0.056(6) -0.040(7)
O2B 0.0512(19) 0.074(2) 0.0556(19) -0.0132(17) -0.0080(15) -0.0183(17)
C37B 0.050(10) 0.037(10) 0.044(10) 0.006(8) -0.017(8) 0.004(8)
C38B 0.10(2) 0.067(16) 0.075(16) -0.021(13) -0.017(14) -0.039(14)

loop_
_atom_type_symbol
_atom_type_description
_atom_type_scat_dispersion_real
_atom_type_scat_dispersion_imag
_atom_type_scat_source
C C 0.0033 0.0016 'International Tables Vol C Tables 4.2.6.8 and 6.1.1.4'
H H 0 0 'International Tables Vol C Tables 4.2.6.8 and 6.1.1.4'
F F 0.0171 0.0103 'International Tables Vol C Tables 4.2.6.8 and 6.1.1.4'
N N 0.0061 0.0033 'International Tables Vol C Tables 4.2.6.8 and 6.1.1.4'
O O 0.0106 0.006 'International Tables Vol C Tables 4.2.6.8 and 6.1.1.4'
P P 0.1023 0.0942 'International Tables Vol C Tables 4.2.6.8 and 6.1.1.4'
Pt Pt -1.7033 8.3905 'International Tables Vol C Tables 4.2.6.8 and 6.1.1.4'
Si Si 0.0817 0.0704 'International Tables Vol C Tables 4.2.6.8 and 6.1.1.4'

loop_
_geom_angle_atom_site_label_1
_geom_angle_atom_site_label_2
_geom_angle_atom_site_label_3
_geom_angle
C15 Pt1 C10 90.02(13)
C15 Pt1 N1 170.21(12)
C10 Pt1 N1 80.33(12)
C15 Pt1 P1 90.49(9)
C10 Pt1 P1 178.01(9)
N1 Pt1 P1 99.21(8)
C27 P1 C21 107.36(14)
C27 P1 C33 101.82(15)
C21 P1 C33 101.61(14)
C27 P1 Pt1 113.71(10)
C21 P1 Pt1 115.28(10)
C33 P1 Pt1 115.52(11)
C2 N1 C12 117.5(3)
C2 N1 Pt1 129.0(2)
C12 N1 Pt1 113.5(2)
N1 C2 C3 122.9(3)
N1 C2 H2 118.6
C3 C2 H2 118.6
C4 C3 C2 119.4(3)
C4 C3 H3 120.3
C2 C3 H3 120.3
C3 C4 C13 119.4(3)
C3 C4 H4 120.3
C13 C4 H4 120.3
C6 C5 C13 121.3(3)
C6 C5 H5 119.3
C13 C5 H5 119.3
C5 C6 C14 121.3(3)
C5 C6 H6 119.4
C14 C6 H6 119.4
C8 C7 C14 119.3(3)
C8 C7 H7 120.3
C14 C7 H7 120.3
C7 C8 C9 121.3(3)
C7 C8 H8 119.4
C9 C8 H8 119.4
C10 C9 C8 121.4(3)
C10 C9 H9 119.3
C8 C9 H9 119.3
C9 C10 C11 116.9(3)
C9 C10 Pt1 130.7(3)
C11 C10 Pt1 112.4(2)
C10 C11 C14 123.0(3)
C10 C11 C12 117.9(3)
C14 C11 C12 119.1(3)
N1 C12 C13 123.0(3)
N1 C12 C11 115.9(3)
C13 C12 C11 121.0(3)
C4 C13 C12 117.8(3)
C4 C13 C5 124.0(3)
C12 C13 C5 118.2(3)
C7 C14 C11 118.1(3)
C7 C14 C6 122.8(3)
C11 C14 C6 119.0(3)
C20 C15 C16 113.3(3)
C20 C15 Pt1 124.0(3)
C16 C15 Pt1 122.6(2)
F16 C16 C17 115.9(3)
F16 C16 C15 119.7(3)
C17 C16 C15 124.3(3)
F17 C17 C18 119.7(3)
F17 C17 C16 120.9(3)
C18 C17 C16 119.4(3)
F18 C18 C17 120.1(4)
F18 C18 C19 120.5(4)
C17 C18 C19 119.4(3)
F19 C19 C18 120.0(3)
F19 C19 C20 120.9(3)
C18 C19 C20 119.1(3)
F20 C20 C19 116.0(3)
F20 C20 C15 119.6(3)
C19 C20 C15 124.3(3)
C22 C21 C26 118.4(3)
C22 C21 P1 116.8(2)
C26 C21 P1 124.7(2)
C23 C22 C21 120.4(3)
C23 C22 H22 119.8
C21 C22 H22 119.8
C24 C23 C22 120.5(3)
C24 C23 H23 119.8
C22 C23 H23 119.8
C23 C24 C25 119.4(3)
C23 C24 H24 120.3
C25 C24 H24 120.3
C24 C25 C26 120.8(3)
C24 C25 H25 119.6
C26 C25 H25 119.6
C25 C26 C21 120.4(3)
C25 C26 H26 119.8
C21 C26 H26 119.8
C32 C27 C28 118.6(3)
C32 C27 P1 116.7(2)
C28 C27 P1 124.3(2)
C29 C28 C27 120.7(3)
C29 C28 H28 119.7
C27 C28 H28 119.7
C30 C29 C28 120.3(3)
C30 C29 H29 119.9
C28 C29 H29 119.9
C29 C30 C31 119.8(4)
C29 C30 H30 120.1
C31 C30 H30 120.1
C32 C31 C30 119.9(4)
C32 C31 H31 120
C30 C31 H31 120
C31 C32 C27 120.7(4)
C31 C32 H32 119.7
C27 C32 H32 119.7
C34 C33 P1 114.8(2)
C34 C33 H33A 108.6
P1 C33 H33A 108.6
C34 C33 H33B 108.6
P1 C33 H33B 108.6
H33A C33 H33B 107.5
C33 C34 Si1 115.3(2)
C33 C34 H34A 108.5
Si1 C34 H34A 108.5
C33 C34 H34B 108.5
Si1 C34 H34B 108.5
H34A C34 H34B 107.5
O3 Si1 O2B 105.6(2)
O3 Si1 O2 105.6(2)
O3 Si1 O1 113.1(2)
O2B Si1 O1 111.7(2)
O2 Si1 O1 111.7(2)
O3 Si1 C34 108.91(18)
O2B Si1 C34 114.3(2)
O2 Si1 C34 114.3(2)
O1 Si1 C34 103.46(17)
C35 O1 Si1 127.0(4)
C39 O3 Si1 129.4(4)
O1 C35 C36 110.6(5)
O1 C35 H35A 109.5
C36 C35 H35A 109.5
O1 C35 H35B 109.5
C36 C35 H35B 109.5
H35A C35 H35B 108.1
C35 C36 H36A 109.5
C35 C36 H36B 109.5
H36A C36 H36B 109.5
C35 C36 H36C 109.5
H36A C36 H36C 109.5
H36B C36 H36C 109.5
O3 C39 C40 112.9(6)
O3 C39 H39A 109
C40 C39 H39A 109
O3 C39 H39B 109
C40 C39 H39B 109
H39A C39 H39B 107.8
C39 C40 H40A 109.5
C39 C40 H40B 109.5
H40A C40 H40B 109.5
C39 C40 H40C 109.5
H40A C40 H40C 109.5
H40B C40 H40C 109.5
C37 O2 Si1 120.7(4)
O2 C37 C38 108.5(8)
O2 C37 H37A 110
C38 C37 H37A 110
O2 C37 H37B 110
C38 C37 H37B 110
H37A C37 H37B 108.4
C37 C38 H38A 109.5
C37 C38 H38B 109.5
H38A C38 H38B 109.5
C37 C38 H38C 109.5
H38A C38 H38C 109.5
H38B C38 H38C 109.5
C37B O2B Si1 148.8(9)
O2B C37B C38B 105.2(17)
O2B C37B H37C 110.7
C38B C37B H37C 110.7
O2B C37B H37D 110.7
C38B C37B H37D 110.7
H37C C37B H37D 108.8
C37B C38B H38D 109.5
C37B C38B H38E 109.5
H38D C38B H38E 109.5
C37B C38B H38F 109.5
H38D C38B H38F 109.5
H38E C38B H38F 109.5

loop_
_geom_bond_atom_site_label_1
_geom_bond_atom_site_label_2
_geom_bond_distance
Pt1 C15 1.998(3)
Pt1 C10 2.051(3)
Pt1 N1 2.105(3)
Pt1 P1 2.3248(8)
P1 C27 1.823(3)
P1 C21 1.827(3)
P1 C33 1.853(3)
N1 C2 1.335(4)
N1 C12 1.363(4)
C2 C3 1.408(5)
C2 H2 0.93
C3 C4 1.372(5)
C3 H3 0.93
C4 C13 1.396(5)
C4 H4 0.93
C5 C6 1.350(5)
C5 C13 1.431(5)
C5 H5 0.93
C6 C14 1.435(5)
C6 H6 0.93
C7 C8 1.377(6)
C7 C14 1.410(5)
C7 H7 0.93
C8 C9 1.413(5)
C8 H8 0.93
C9 C10 1.376(5)
C9 H9 0.93
C10 C11 1.409(5)
C11 C14 1.412(4)
C11 C12 1.425(5)
C12 C13 1.411(4)
C15 C20 1.390(5)
C15 C16 1.391(5)
C16 F16 1.359(4)
C16 C17 1.382(5)
C17 F17 1.345(4)
C17 C18 1.373(6)
C18 F18 1.351(4)
C18 C19 1.375(6)
C19 F19 1.344(4)
C19 C20 1.388(5)
C20 F20 1.363(4)
C21 C22 1.401(4)
C21 C26 1.401(4)
C22 C23 1.397(5)
C22 H22 0.93
C23 C24 1.381(5)
C23 H23 0.93
C24 C25 1.386(5)
C24 H24 0.93
C25 C26 1.387(4)
C25 H25 0.93
C26 H26 0.93
C27 C32 1.393(5)
C27 C28 1.398(4)
C28 C29 1.385(5)
C28 H28 0.93
C29 C30 1.379(6)
C29 H29 0.93
C30 C31 1.394(6)
C30 H30 0.93
C31 C32 1.388(5)
C31 H31 0.93
C32 H32 0.93
C33 C34 1.536(5)
C33 H33A 0.97
C33 H33B 0.97
C34 Si1 1.848(4)
C34 H34A 0.97
C34 H34B 0.97
Si1 O3 1.614(3)
Si1 O2B 1.616(4)
Si1 O2 1.616(4)
Si1 O1 1.625(3)
O1 C35 1.427(6)
O3 C39 1.422(7)
C35 C36 1.508(10)
C35 H35A 0.97
C35 H35B 0.97
C36 H36A 0.96
C36 H36B 0.96
C36 H36C 0.96
C39 C40 1.435(10)
C39 H39A 0.97
C39 H39B 0.97
C40 H40A 0.96
C40 H40B 0.96
C40 H40C 0.96
O2 C37 1.457(8)
C37 C38 1.463(13)
C37 H37A 0.97
C37 H37B 0.97
C38 H38A 0.96
C38 H38B 0.96
C38 H38C 0.96
O2B C37B 1.371(19)
C37B C38B 1.50(3)
C37B H37C 0.97
C37B H37D 0.97
C38B H38D 0.96
C38B H38E 0.96
C38B H38F 0.96
